data_7204895
loop_
_publ_author_name
'Tiekink, Edward R. T.'

_publ_section_title
;
 Molecular architecture and supramolecular association in the
 zinc-triad 1,1-dithiolates. Steric control as a design element in
 crystal engineering?
;
_journal_issue 21
_journal_name_full CrystEngComm
_journal_page_first 101
_journal_paper_doi 10.1039/b301318a
_journal_volume 5
_journal_year 2003
_chemical_formula_sum 'C18 H36 Hg N2 S4'
_chemical_formula_weight 609.330
_space_group_crystal_system monoclinic
_space_group_IT_number 15
_space_group_name_Hall '-C 2yc'
_space_group_name_H-M_alt 'C 1 2/c 1'
_audit_creation_date 02-08-09
_audit_creation_method 'Created with Diamond v2.0'
_audit_update_record 02-08-09
_cell_angle_alpha 90.000
_cell_angle_beta 96.64(4)
_cell_angle_gamma 90.000
_cell_formula_units_Z 8
_cell_length_a 26.27(2)
_cell_length_b 13.654(8)
_cell_length_c 13.863(5)
_cell_volume 4939(5)
_cod_data_source_file Figure2.txt
_cod_data_source_block '_CSD_CIF_CAZQID'
_cod_original_cell_volume 4939.2(44)
_cod_database_code 7204895

loop_
_space_group_symop_id
_space_group_symop_operation_xyz
1 x,y,z
2 -x,y,-z+1/2
3 -x,-y,-z
4 x,-y,z+1/2
5 x+1/2,y+1/2,z
6 -x+1/2,y+1/2,-z+1/2
7 -x+1/2,-y+1/2,-z
8 x+1/2,-y+1/2,z+1/2

loop_
_atom_site_label
_atom_site_type_symbol
_atom_site_fract_x
_atom_site_fract_y
_atom_site_fract_z
_atom_site_occupancy
_atom_site_symmetry_multiplicity
_atom_site_Wyckoff_symbol
_atom_site_attached_hydrogens
_atom_site_calc_flag
_atom_site_thermal_displace_type
_atom_site_U_iso_or_equiv
Hg(1) Hg 0.1749 0.2238 0.0877 1.000 8 f 0 calc Uiso 0.00000
S(1) S 0.207 0.1916(0) 0.2551(0) 1.000 8 f 0 d Uiso 0.00000
S(2) S 0.1267(1) 0.0644(2) 0.1510(2) 1.000 8 f 0 d Uiso 0.00000
S(3) S 0.1839(1) 0.2699(2) -0.0794(2) 1.000 8 f 0 d Uiso 0.00000
S(4) S 0.0997(1) 0.3517(2) 0.0228(1) 1.000 8 f 0 d Uiso 0.00000
N(1) N 0.1569(1) 0.0543(2) 0.3415(2) 1.000 8 f 0 d Uiso 0.00000
N(2) N 0.1128(3) 0.3929(5) -0.1618(5) 1.000 8 f 0 d Uiso 0.00000
C(1) C 0.1624(2) 0.0975(5) 0.2572(5) 1.000 8 f 0 d Uiso 0.00000
C(2) C 0.1881(3) 0.0793(6) 0.4341(6) 1.000 8 f 0 d Uiso 0.00000
C(3) C 0.2306(3) 0.0054(6) 0.4657(6) 1.000 8 f 0 d Uiso 0.00000
C(4) C 0.2649(3) -0.0162(6) 0.3857(6) 1.000 8 f 0 d Uiso 0.00000
C(5) C 0.2596(3) 0.0405(7) 0.5596(7) 1.000 8 f 0 d Uiso 0.00000
C(6) C 0.1196(4) -0.0257(8) 0.3497(7) 1.000 8 f 0 d Uiso 0.00000
C(7) C 0.0666(3) 0.0090(7) 0.3700(6) 1.000 8 f 0 d Uiso 0.00000
C(8) C 0.0548(6) 0.094(1) 0.401(1) 1.000 8 f 0 d Uiso 0.00000
C(9) C 0.0335(7) -0.081(2) 0.3837(10) 1.000 8 f 0 d Uiso 0.00000
C(10) C 0.1288(5) 0.3449(9) -0.0818(8) 1.000 8 f 0 d Uiso 0.00000
C(11) C 0.1363(3) 0.3784(6) -0.2521(6) 1.000 8 f 0 d Uiso 0.00000
C(12) C 0.1182(3) 0.2875(6) -0.3080(5) 1.000 8 f 0 d Uiso 0.00000
C(13) C 0.1478(4) 0.2738(7) -0.3959(6) 1.000 8 f 0 d Uiso 0.00000
C(14) C 0.0609(4) 0.2875(8) -0.3395(6) 1.000 8 f 0 d Uiso 0.00000
C(15) C 0.0681(4) 0.4581(8) -0.1640(7) 1.000 8 f 0 d Uiso 0.00000
C(16) C 0.0812(3) 0.5590(6) -0.1207(5) 1.000 8 f 0 d Uiso 0.00000
C(17) C 0.1117(4) 0.6202(7) -0.1839(6) 1.000 8 f 0 d Uiso 0.00000
C(18) C 0.0310(4) 0.6096(7) -0.1027(6) 1.000 8 f 0 d Uiso 0.00000
H(1) H 0.2038(4) 0.1428(7) 0.4268(6) 1.000 8 f 0 d Uiso 0.00000
H(2) H 0.1656 0.0829 0.4846 1.000 8 f 0 calc Uiso 0.00000
H(3) H 0.2141 -0.0556 0.4796 1.000 8 f 0 calc Uiso 0.00000
H(4) H 0.2905 -0.0644 0.4090 1.000 8 f 0 calc Uiso 0.00000
H(5) H 0.2441 -0.0415 0.3288 1.000 8 f 0 calc Uiso 0.00000
H(6) H 0.2817 0.0436 0.3689 1.000 8 f 0 calc Uiso 0.00000
H(7) H 0.2862 -0.0065 0.5815 1.000 8 f 0 calc Uiso 0.00000
H(8) H 0.2751 0.1035 0.5493 1.000 8 f 0 calc Uiso 0.00000
H(9) H 0.2362 0.0469 0.6085 1.000 8 f 0 calc Uiso 0.00000
H(10) H 0.1332 -0.0686 0.4022 1.000 8 f 0 calc Uiso 0.00000
H(11) H 0.1158 -0.0619 0.2891 1.000 8 f 0 calc Uiso 0.00000
H(12) H 0.0534 0.0202 0.3027 1.000 8 f 0 calc Uiso 0.00000
H(13) H 0.0615 0.0959 0.4716 1.000 8 f 0 calc Uiso 0.00000
H(14) H 0.0753 0.1440 0.3739 1.000 8 f 0 calc Uiso 0.00000
H(15) H 0.0188 0.1071 0.3819 1.000 8 f 0 calc Uiso 0.00000
H(16) H -0.0014 -0.0604 0.3896 1.000 8 f 0 calc Uiso 0.00000
H(17) H 0.0336 -0.1242 0.3282 1.000 8 f 0 calc Uiso 0.00000
H(18) H 0.0471 -0.1156 0.4422 1.000 8 f 0 calc Uiso 0.00000
H(19) H 0.1282 0.4348 -0.2936 1.000 8 f 0 calc Uiso 0.00000
H(20) H 0.1731 0.3738 -0.2357 1.000 8 f 0 calc Uiso 0.00000
H(21) H 0.1257 0.2318 -0.2654 1.000 8 f 0 calc Uiso 0.00000
H(22) H 0.1363 0.2144 -0.4300 1.000 8 f 0 calc Uiso 0.00000
H(23) H 0.1416 0.3294 -0.4392 1.000 8 f 0 calc Uiso 0.00000
H(24) H 0.1841 0.2689 -0.3741 1.000 8 f 0 calc Uiso 0.00000
H(25) H 0.0427 0.2944 -0.2829 1.000 8 f 0 calc Uiso 0.00000
H(26) H 0.0522 0.3416 -0.3837 1.000 8 f 0 calc Uiso 0.00000
H(27) H 0.0512 0.2263 -0.3721 1.000 8 f 0 calc Uiso 0.00000
H(28) H 0.0431 0.4276 -0.1273 1.000 8 f 0 calc Uiso 0.00000
H(29) H 0.0534 0.4663 -0.2310 1.000 8 f 0 calc Uiso 0.00000
H(30) H 0.1017 0.5500 -0.0585 1.000 8 f 0 calc Uiso 0.00000
H(31) H 0.1430 0.5860 -0.1938 1.000 8 f 0 calc Uiso 0.00000
H(32) H 0.0916 0.6313 -0.2461 1.000 8 f 0 calc Uiso 0.00000
H(33) H 0.1200 0.6825 -0.1525 1.000 8 f 0 calc Uiso 0.00000
H(34) H 0.0386 0.6732 -0.0731 1.000 8 f 0 calc Uiso 0.00000
H(35) H 0.0096 0.6181 -0.1639 1.000 8 f 0 calc Uiso 0.00000
H(36) H 0.0131 0.5697 -0.0595 1.000 8 f 0 calc Uiso 0.00000

loop_
_atom_type_symbol
_atom_type_oxidation_number
_atom_type_radius_bond
Hg ? 1.200
S ? 1.200
N ? 1.200
C ? 1.200
H ? 1.200

loop_
_cod_changelog_entry_id
_cod_changelog_entry_author
_cod_changelog_entry_date
_cod_changelog_entry_text
1 'Vaitkus, Antanas' 2018-06-08T03:20:46+03:00
;
 Removed symmetrically equivalent atoms after consulting the original
 publication. The following atoms were removed:

    Hg(1) Hg 0.3251 0.2762 -0.0877 1.000 8 f 1 calc Uiso 0.00000
    S(1) S 0.293() 0.3084(0) -0.2551(0) 1.000 8 f ? d Uiso 0.00000
    S(2) S 0.3733(1) 0.4356(2) -0.1510(2) 1.000 8 f ? d Uiso 0.00000
    S(3) S 0.3162(1) 0.2301(2) 0.0794(2) 1.000 8 f ? d Uiso 0.00000
    S(4) S 0.4003(1) 0.1483(2) -0.0228(1) 1.000 8 f ? d Uiso 0.00000
    N(1) N 0.3431(1) 0.4457(2) -0.3415(2) 1.000 8 f ? d Uiso 0.00000
    N(2) N 0.3872(3) 0.1071(5) 0.1618(5) 1.000 8 f ? d Uiso 0.00000
    C(1) C 0.3376(2) 0.4025(5) -0.2572(5) 1.000 8 f ? d Uiso 0.00000
    C(2) C 0.3119(3) 0.4207(6) -0.4341(6) 1.000 8 f ? d Uiso 0.00000
    C(3) C 0.2694(3) 0.4946(6) -0.4657(6) 1.000 8 f ? d Uiso 0.00000
    C(4) C 0.2351(3) 0.5162(6) -0.3857(6) 1.000 8 f ? d Uiso 0.00000
    C(5) C 0.2404(3) 0.4595(7) -0.5596(7) 1.000 8 f ? d Uiso 0.00000
    C(6) C 0.3804(4) 0.5257(8) -0.3497(7) 1.000 8 f ? d Uiso 0.00000
    C(7) C 0.4334(3) 0.4910(7) -0.3700(6) 1.000 8 f ? d Uiso 0.00000
    C(8) C 0.4452(6) 0.406(1) -0.401(1) 1.000 8 f ? d Uiso 0.00000
    C(9) C 0.4665(7) 0.581(2) -0.3837(10) 1.000 8 f ? d Uiso 0.00000
    C(10) C 0.3712(5) 0.1551(9) 0.0818(8) 1.000 8 f ? d Uiso 0.00000
    C(11) C 0.3637(3) 0.1216(6) 0.2521(6) 1.000 8 f ? d Uiso 0.00000
    C(12) C 0.3818(3) 0.2125(6) 0.3080(5) 1.000 8 f ? d Uiso 0.00000
    C(13) C 0.3522(4) 0.2262(7) 0.3959(6) 1.000 8 f ? d Uiso 0.00000
    C(14) C 0.4391(4) 0.2125(8) 0.3395(6) 1.000 8 f ? d Uiso 0.00000
    C(15) C 0.4319(4) 0.0419(8) 0.1640(7) 1.000 8 f ? d Uiso 0.00000
    C(16) C 0.4188(3) -0.0590(6) 0.1207(5) 1.000 8 f ? d Uiso 0.00000
    H(1) H 0.2962(4) 0.3572(7) -0.4268(6) 1.000 8 f ? d Uiso 0.00000
    H(2) H 0.3344 0.4171 -0.4846 1.000 8 f ? calc Uiso 0.00000
    H(3) H 0.2859 0.5556 -0.4796 1.000 8 f ? calc Uiso 0.00000
    H(4) H 0.2095 0.5644 -0.4090 1.000 8 f ? calc Uiso 0.00000
    H(5) H 0.2559 0.5415 -0.3288 1.000 8 f ? calc Uiso 0.00000
    H(6) H 0.2183 0.4564 -0.3689 1.000 8 f ? calc Uiso 0.00000
    H(7) H 0.2138 0.5065 -0.5815 1.000 8 f ? calc Uiso 0.00000
    H(8) H 0.2249 0.3965 -0.5493 1.000 8 f ? calc Uiso 0.00000
    H(9) H 0.2638 0.4531 -0.6085 1.000 8 f ? calc Uiso 0.00000
    H(10) H 0.3668 0.5686 -0.4022 1.000 8 f ? calc Uiso 0.00000
    H(11) H 0.3842 0.5619 -0.2891 1.000 8 f ? calc Uiso 0.00000
    H(12) H 0.4466 0.4798 -0.3027 1.000 8 f ? calc Uiso 0.00000
    H(13) H 0.4385 0.4041 -0.4716 1.000 8 f ? calc Uiso 0.00000
    H(14) H 0.4247 0.3560 -0.3739 1.000 8 f ? calc Uiso 0.00000
    H(15) H 0.4812 0.3929 -0.3819 1.000 8 f ? calc Uiso 0.00000
    H(16) H 0.5014 0.5604 -0.3896 1.000 8 f ? calc Uiso 0.00000
    H(17) H 0.4664 0.6242 -0.3282 1.000 8 f ? calc Uiso 0.00000
    H(18) H 0.4529 0.6156 -0.4422 1.000 8 f ? calc Uiso 0.00000
    H(19) H 0.3718 0.0652 0.2936 1.000 8 f ? calc Uiso 0.00000
    H(20) H 0.3269 0.1262 0.2357 1.000 8 f ? calc Uiso 0.00000
    H(21) H 0.3743 0.2682 0.2654 1.000 8 f ? calc Uiso 0.00000
    H(22) H 0.3637 0.2856 0.4300 1.000 8 f ? calc Uiso 0.00000
    H(23) H 0.3584 0.1706 0.4392 1.000 8 f ? calc Uiso 0.00000
    H(24) H 0.3159 0.2311 0.3741 1.000 8 f ? calc Uiso 0.00000
    H(25) H 0.4573 0.2056 0.2829 1.000 8 f ? calc Uiso 0.00000
    H(26) H 0.4478 0.1584 0.3837 1.000 8 f ? calc Uiso 0.00000
    H(27) H 0.4488 0.2737 0.3721 1.000 8 f ? calc Uiso 0.00000
    H(28) H 0.4569 0.0724 0.1273 1.000 8 f ? calc Uiso 0.00000
    H(29) H 0.4466 0.0337 0.2310 1.000 8 f ? calc Uiso 0.00000
    H(30) H 0.3983 -0.0500 0.0585 1.000 8 f ? calc Uiso 0.00000
;
2 'Vaitkus, Antanas' 2018-06-08T04:19:54+03:00
;
 Updated space group information.
;
3 'Vaitkus, Antanas' 2023-12-04T14:30:38+02:00
;
 Changed the x coordinate of atom 'S(1)' from '0.207()' to '0.207'.
;
4 'Vaitkus, Antanas' 2024-12-11T15:09:32+02:00
;
 Corrected the '_atom_site_attached_hydrogens' data item values by setting
 them all to '0' after consulting the original publication. Prior to this
 change the 'Hg(1)' atom site was incorrectly marked as having 1 attached
 hydrogen atom.
;
